data_4123767
loop_
_publ_author_name
'Pinto, Rui M.'
'Ma\,c\^oas, Ermelinda M S'
'Neves, Ana I. S.'
'Raja, Sebastian'
'Baleiz\~ao, Carlos'
'Santos, Isabel C.'
'Alves, Helena'

_publ_section_title
;
 Effect of Molecular Stacking on Exciton Diffusion in Crystalline Organic
 Semiconductors.
;
_journal_issue 22
_journal_name_full 'Journal of the American Chemical Society'
_journal_page_first 7104
_journal_page_last 7110
_journal_paper_doi 10.1021/ja512886h
_journal_volume 137
_journal_year 2015
_chemical_formula_sum 'C32 H26 N2 O4'
_chemical_formula_weight 502.55
_chemical_name_systematic
;
 ?
;
_space_group_IT_number 2
_symmetry_space_group_name_Hall '-P 1'
_symmetry_space_group_name_H-M 'P -1'
_atom_sites_solution_hydrogens geom
_atom_sites_solution_primary direct
_atom_sites_solution_secondary difmap
_audit_creation_method SHELXL-97
_cell_angle_alpha 76.020(4)
_cell_angle_beta 87.317(5)
_cell_angle_gamma 82.441(4)
_cell_formula_units_Z 1
_cell_length_a 4.6336(5)
_cell_length_b 8.8667(10)
_cell_length_c 14.3227(15)
_cell_measurement_temperature 150(2)
_cell_volume 565.98(11)
_computing_structure_refinement 'SHELXL-97 (Sheldrick, 2008)'
_diffrn_ambient_temperature 150(2)
_diffrn_measured_fraction_theta_full 0.980
_diffrn_measured_fraction_theta_max 0.980
_diffrn_radiation_monochromator graphite
_diffrn_radiation_source 'fine-focus sealed tube'
_diffrn_radiation_type MoK\a
_diffrn_radiation_wavelength 0.71073
_diffrn_reflns_av_R_equivalents 0.0363
_diffrn_reflns_av_sigmaI/netI 0.0768
_diffrn_reflns_limit_h_max 5
_diffrn_reflns_limit_h_min -5
_diffrn_reflns_limit_k_max 10
_diffrn_reflns_limit_k_min -10
_diffrn_reflns_limit_l_max 17
_diffrn_reflns_limit_l_min -14
_diffrn_reflns_number 3626
_diffrn_reflns_theta_full 25.03
_diffrn_reflns_theta_max 25.03
_diffrn_reflns_theta_min 2.93
_exptl_absorpt_coefficient_mu 0.098
_exptl_absorpt_correction_T_max 0.9971
_exptl_absorpt_correction_T_min 0.9760
_exptl_crystal_density_diffrn 1.474
_exptl_crystal_density_method 'not measured'
_exptl_crystal_F_000 264
_exptl_crystal_size_max 0.25
_exptl_crystal_size_mid 0.18
_exptl_crystal_size_min 0.03
_refine_diff_density_max 0.200
_refine_diff_density_min -0.261
_refine_diff_density_rms 0.052
_refine_ls_extinction_method none
_refine_ls_goodness_of_fit_ref 0.896
_refine_ls_hydrogen_treatment mixed
_refine_ls_matrix_type full
_refine_ls_number_parameters 173
_refine_ls_number_reflns 1975
_refine_ls_number_restraints 0
_refine_ls_restrained_S_all 0.896
_refine_ls_R_factor_all 0.1220
_refine_ls_R_factor_gt 0.0496
_refine_ls_shift/su_max 0.000
_refine_ls_shift/su_mean 0.000
_refine_ls_structure_factor_coef Fsqd
_refine_ls_weighting_details 'calc w=1/[\s^2^(Fo^2^)+(0.0580P)^2^+0.0000P] where P=(Fo^2^+2Fc^2^)/3'
_refine_ls_weighting_scheme calc
_refine_ls_wR_factor_gt 0.1064
_refine_ls_wR_factor_ref 0.1247
_reflns_number_gt 1020
_reflns_number_total 1975
_reflns_threshold_expression >2\s(I)
_cod_data_source_file ja512886h_si_002.cif
_cod_data_source_block pdi
_cod_depositor_comments 'Adding full bibliography for 4123765--4123767.cif.'
_cod_database_code 4123767

loop_
_symmetry_equiv_pos_as_xyz
'x, y, z'
'-x, -y, -z'

loop_
_atom_site_label
_atom_site_type_symbol
_atom_site_fract_x
_atom_site_fract_y
_atom_site_fract_z
_atom_site_U_iso_or_equiv
_atom_site_adp_type
_atom_site_occupancy
_atom_site_symmetry_multiplicity
_atom_site_calc_flag
_atom_site_refinement_flags
O1 O 0.7026(4) 0.2802(2) 0.86819(13) 0.0270(5) Uani 1 1 d .
O2 O 1.0152(4) -0.0013(2) 0.64949(12) 0.0266(5) Uani 1 1 d .
N1 N 0.8537(5) 0.1364(2) 0.76020(14) 0.0199(5) Uani 1 1 d .
C1 C 0.7112(7) -0.3404(3) 0.9371(2) 0.0376(9) Uani 1 1 d .
H1A H 0.8357 -0.3772 0.9936 0.056 Uiso 1 1 calc R
H1B H 0.6880 -0.4286 0.9092 0.056 Uiso 1 1 calc R
H1C H 0.5199 -0.2950 0.9563 0.056 Uiso 1 1 calc R
C2 C 0.8499(6) -0.2173(3) 0.86320(19) 0.0282(7) Uani 1 1 d .
H2A H 0.7151 -0.1739 0.8089 0.034 Uiso 1 1 calc R
H2B H 1.0301 -0.2673 0.8376 0.034 Uiso 1 1 calc R
C3 C 0.9235(6) -0.0850(3) 0.90387(18) 0.0248(7) Uani 1 1 d .
H3A H 0.7427 -0.0356 0.9294 0.030 Uiso 1 1 calc R
H3B H 1.0570 -0.1292 0.9584 0.030 Uiso 1 1 calc R
C4 C 1.0636(6) 0.0399(3) 0.83202(18) 0.0238(7) Uani 1 1 d .
H4A H 1.1449 0.1085 0.8666 0.029 Uiso 1 1 calc R
H4B H 1.2264 -0.0104 0.7985 0.029 Uiso 1 1 calc R
C5 C 0.6748(6) 0.2569(3) 0.78919(19) 0.0218(7) Uani 1 1 d .
C6 C 0.4539(6) 0.3498(3) 0.72098(18) 0.0193(6) Uani 1 1 d .
C7 C 0.2677(6) 0.4673(3) 0.74666(18) 0.0218(7) Uani 1 1 d .
H7 H 0.2829 0.4878 0.8082 0.026 Uiso 1 1 calc R
C8 C 0.0577(6) 0.5563(3) 0.68354(18) 0.0219(7) Uani 1 1 d .
H8 H -0.0679 0.6375 0.7027 0.026 Uiso 1 1 calc R
C9 C 0.0263(5) 0.5299(3) 0.59351(18) 0.0165(6) Uani 1 1 d .
C10 C 0.1976(6) 0.3751(3) 0.47341(17) 0.0181(6) Uani 1 1 d .
C11 C 0.2163(5) 0.4088(3) 0.56512(18) 0.0168(6) Uani 1 1 d .
C12 C 0.4316(5) 0.3184(3) 0.62982(17) 0.0165(6) Uani 1 1 d .
C13 C 0.6237(5) 0.1989(3) 0.60245(17) 0.0172(6) Uani 1 1 d .
C14 C 0.8466(6) 0.1037(3) 0.66998(18) 0.0188(6) Uani 1 1 d .
C15 C 0.3906(6) 0.2573(3) 0.45020(18) 0.0185(6) Uani 1 1 d .
H15 H 0.3791 0.2350 0.3890 0.022 Uiso 1 1 calc R
C16 C 0.6005(6) 0.1706(3) 0.51358(17) 0.0192(6) Uani 1 1 d .
H16 H 0.7304 0.0903 0.4951 0.023 Uiso 1 1 calc R

loop_
_atom_site_aniso_label
_atom_site_aniso_U_11
_atom_site_aniso_U_22
_atom_site_aniso_U_33
_atom_site_aniso_U_23
_atom_site_aniso_U_13
_atom_site_aniso_U_12
O1 0.0331(12) 0.0287(12) 0.0199(10) -0.0106(9) -0.0070(9) 0.0049(9)
O2 0.0275(12) 0.0248(12) 0.0258(11) -0.0070(9) -0.0043(9) 0.0061(9)
N1 0.0213(13) 0.0208(13) 0.0172(12) -0.0046(10) -0.0028(10) -0.0001(10)
C1 0.045(2) 0.0277(19) 0.0385(19) -0.0070(15) -0.0019(16) 0.0003(16)
C2 0.0308(18) 0.0271(17) 0.0282(16) -0.0110(14) -0.0035(13) 0.0007(14)
C3 0.0296(17) 0.0243(17) 0.0199(14) -0.0059(13) -0.0066(13) 0.0021(13)
C4 0.0243(16) 0.0214(16) 0.0244(15) -0.0043(13) -0.0103(13) 0.0032(13)
C5 0.0233(16) 0.0230(16) 0.0199(15) -0.0071(12) -0.0007(12) -0.0018(12)
C6 0.0190(16) 0.0180(15) 0.0212(15) -0.0036(12) -0.0022(12) -0.0045(12)
C7 0.0266(17) 0.0222(16) 0.0197(14) -0.0101(12) -0.0026(12) -0.0036(13)
C8 0.0237(16) 0.0205(16) 0.0220(14) -0.0095(12) -0.0010(12) 0.0034(13)
C9 0.0168(15) 0.0154(14) 0.0191(13) -0.0052(12) 0.0009(11) -0.0066(12)
C10 0.0195(16) 0.0176(15) 0.0186(15) -0.0057(12) 0.0023(12) -0.0053(12)
C11 0.0149(14) 0.0179(15) 0.0189(14) -0.0046(11) 0.0005(12) -0.0068(12)
C12 0.0179(15) 0.0152(15) 0.0178(14) -0.0039(11) -0.0002(12) -0.0073(12)
C13 0.0172(15) 0.0173(16) 0.0185(14) -0.0046(12) 0.0020(12) -0.0071(12)
C14 0.0181(15) 0.0179(16) 0.0197(14) -0.0025(12) 0.0002(12) -0.0040(13)
C15 0.0213(15) 0.0207(16) 0.0155(14) -0.0073(12) 0.0023(12) -0.0048(12)
C16 0.0169(15) 0.0166(15) 0.0240(15) -0.0043(12) 0.0023(12) -0.0044(12)

loop_
_atom_type_symbol
_atom_type_description
_atom_type_scat_dispersion_real
_atom_type_scat_dispersion_imag
_atom_type_scat_source
C C 0.0033 0.0016 'International Tables Vol C Tables 4.2.6.8 and 6.1.1.4'
H H 0.0000 0.0000 'International Tables Vol C Tables 4.2.6.8 and 6.1.1.4'
N N 0.0061 0.0033 'International Tables Vol C Tables 4.2.6.8 and 6.1.1.4'
O O 0.0106 0.0060 'International Tables Vol C Tables 4.2.6.8 and 6.1.1.4'

loop_
_geom_angle_atom_site_label_1
_geom_angle_atom_site_label_2
_geom_angle_atom_site_label_3
_geom_angle
_geom_angle_site_symmetry_3
C14 N1 C5 124.6(2) .
C14 N1 C4 119.4(2) .
C5 N1 C4 116.0(2) .
C2 C1 H1A 109.5 .
C2 C1 H1B 109.5 .
H1A C1 H1B 109.5 .
C2 C1 H1C 109.5 .
H1A C1 H1C 109.5 .
H1B C1 H1C 109.5 .
C1 C2 C3 112.8(2) .
C1 C2 H2A 109.0 .
C3 C2 H2A 109.0 .
C1 C2 H2B 109.0 .
C3 C2 H2B 109.0 .
H2A C2 H2B 107.8 .
C4 C3 C2 114.2(2) .
C4 C3 H3A 108.7 .
C2 C3 H3A 108.7 .
C4 C3 H3B 108.7 .
C2 C3 H3B 108.7 .
H3A C3 H3B 107.6 .
N1 C4 C3 111.9(2) .
N1 C4 H4A 109.2 .
C3 C4 H4A 109.2 .
N1 C4 H4B 109.2 .
C3 C4 H4B 109.2 .
H4A C4 H4B 107.9 .
O1 C5 N1 120.1(2) .
O1 C5 C6 122.7(3) .
N1 C5 C6 117.1(2) .
C7 C6 C12 120.0(2) .
C7 C6 C5 119.6(2) .
C12 C6 C5 120.5(2) .
C6 C7 C8 120.6(2) .
C6 C7 H7 119.7 .
C8 C7 H7 119.7 .
C9 C8 C7 121.7(3) .
C9 C8 H8 119.1 .
C7 C8 H8 119.1 .
C8 C9 C11 118.8(2) .
C8 C9 C10 121.5(2) 2_566
C11 C9 C10 119.6(2) 2_566
C15 C10 C11 119.0(2) .
C15 C10 C9 122.7(2) 2_566
C11 C10 C9 118.3(2) 2_566
C12 C11 C9 119.3(2) .
C12 C11 C10 118.7(2) .
C9 C11 C10 122.0(2) .
C13 C12 C6 120.4(2) .
C13 C12 C11 120.0(2) .
C6 C12 C11 119.7(2) .
C16 C13 C12 119.6(2) .
C16 C13 C14 120.3(2) .
C12 C13 C14 120.1(2) .
O2 C14 N1 120.5(2) .
O2 C14 C13 122.2(2) .
N1 C14 C13 117.2(2) .
C10 C15 C16 121.8(2) .
C10 C15 H15 119.1 .
C16 C15 H15 119.1 .
C13 C16 C15 120.9(3) .
C13 C16 H16 119.5 .
C15 C16 H16 119.5 .

loop_
_geom_bond_atom_site_label_1
_geom_bond_atom_site_label_2
_geom_bond_distance
_geom_bond_site_symmetry_2
O1 C5 1.214(3) .
O2 C14 1.217(3) .
N1 C14 1.394(3) .
N1 C5 1.397(3) .
N1 C4 1.478(3) .
C1 C2 1.512(4) .
C1 H1A 0.9800 .
C1 H1B 0.9800 .
C1 H1C 0.9800 .
C2 C3 1.512(4) .
C2 H2A 0.9900 .
C2 H2B 0.9900 .
C3 C4 1.511(4) .
C3 H3A 0.9900 .
C3 H3B 0.9900 .
C4 H4A 0.9900 .
C4 H4B 0.9900 .
C5 C6 1.471(3) .
C6 C7 1.373(4) .
C6 C12 1.410(3) .
C7 C8 1.387(3) .
C7 H7 0.9500 .
C8 C9 1.382(3) .
C8 H8 0.9500 .
C9 C11 1.422(3) .
C9 C10 1.476(3) 2_566
C10 C15 1.377(3) .
C10 C11 1.424(3) .
C10 C9 1.476(3) 2_566
C11 C12 1.419(3) .
C12 C13 1.410(3) .
C13 C16 1.367(3) .
C13 C14 1.478(3) .
C15 C16 1.382(3) .
C15 H15 0.9500 .
C16 H16 0.9500 .
